data_2211700
loop_
_publ_author_name
'Yang, Shu-Ping'
'Han, Li-Jun'
'Wang, Da-Qi'
'Xia, Hai-Tao'

_publ_section_title
;
 <i>N</i>,<i>N</i>'-Bis(4-chlorobenzylidene)propane-1,2-diamine
;
_journal_coeditor_code AT2174
_journal_issue 1
_journal_name_full 'Acta Crystallographica Section E'
_journal_page_first o141
_journal_page_last o143
_journal_paper_doi 10.1107/S160053680605183X
_journal_volume 63
_journal_year 2007
_chemical_formula_iupac 'C17 H16 Cl2 N2'
_chemical_formula_moiety 'C17 H16 Cl2 N2'
_chemical_formula_sum 'C17 H16 Cl2 N2'
_chemical_formula_weight 319.22
_chemical_melting_point 350
_chemical_name_systematic
;
N,N'-Bis(4-chlorobenzylidene)propane-1,2-diamine
;
_space_group_IT_number 2
_symmetry_cell_setting triclinic
_symmetry_space_group_name_Hall '-P 1'
_symmetry_space_group_name_H-M 'P -1'
_atom_sites_solution_hydrogens geom
_atom_sites_solution_primary direct
_atom_sites_solution_secondary difmap
_audit_creation_method SHELXL97
_cell_angle_alpha 81.031(3)
_cell_angle_beta 72.354(2)
_cell_angle_gamma 82.339(3)
_cell_formula_units_Z 2
_cell_length_a 7.731(3)
_cell_length_b 9.301(3)
_cell_length_c 11.970(3)
_cell_measurement_reflns_used 1262
_cell_measurement_temperature 298(2)
_cell_measurement_theta_max 26.268
_cell_measurement_theta_min 2.233
_cell_volume 806.8(5)
_computing_cell_refinement SMART
_computing_data_collection 'SMART (Siemens, 1996)'
_computing_data_reduction 'SAINT (Siemens, 1996)'
_computing_molecular_graphics 'SHELXTL (Sheldrick, 1997b)'
_computing_publication_material SHELXTL
_computing_structure_refinement 'SHELXL97 (Sheldrick, 1997a)'
_computing_structure_solution 'SHELXS97 (Sheldrick, 1997a)'
_diffrn_ambient_temperature 298(2)
_diffrn_measured_fraction_theta_full 0.979
_diffrn_measured_fraction_theta_max 0.979
_diffrn_measurement_device_type 'Siemens SMART 1000 CCD area-detector'
_diffrn_measurement_method '\f and \w'
_diffrn_radiation_monochromator graphite
_diffrn_radiation_source 'fine-focus sealed tube'
_diffrn_radiation_type MoK\a
_diffrn_radiation_wavelength 0.71073
_diffrn_reflns_av_R_equivalents 0.0202
_diffrn_reflns_av_sigmaI/netI 0.0459
_diffrn_reflns_limit_h_max 8
_diffrn_reflns_limit_h_min -9
_diffrn_reflns_limit_k_max 11
_diffrn_reflns_limit_k_min -6
_diffrn_reflns_limit_l_max 14
_diffrn_reflns_limit_l_min -14
_diffrn_reflns_number 4174
_diffrn_reflns_theta_full 25.01
_diffrn_reflns_theta_max 25.01
_diffrn_reflns_theta_min 1.80
_diffrn_standards_number 0
_exptl_absorpt_coefficient_mu 0.397
_exptl_absorpt_correction_T_max 0.9284
_exptl_absorpt_correction_T_min 0.8025
_exptl_absorpt_correction_type multi-scan
_exptl_absorpt_process_details '(SADABS; Sheldrick, 1996)'
_exptl_crystal_colour colourless
_exptl_crystal_density_diffrn 1.314
_exptl_crystal_density_method 'not measured'
_exptl_crystal_description block
_exptl_crystal_F_000 332
_exptl_crystal_size_max 0.58
_exptl_crystal_size_mid 0.52
_exptl_crystal_size_min 0.19
_refine_diff_density_max 0.217
_refine_diff_density_min -0.172
_refine_ls_extinction_method none
_refine_ls_goodness_of_fit_ref 1.056
_refine_ls_hydrogen_treatment constr
_refine_ls_matrix_type full
_refine_ls_number_parameters 191
_refine_ls_number_reflns 2794
_refine_ls_number_restraints 0
_refine_ls_restrained_S_all 1.056
_refine_ls_R_factor_all 0.0843
_refine_ls_R_factor_gt 0.0446
_refine_ls_shift/su_max 0.000
_refine_ls_shift/su_mean 0.000
_refine_ls_structure_factor_coef Fsqd
_refine_ls_weighting_details 'calc w = 1/[\s^2^(Fo^2^)+(0.0349P)^2^+0.2563P] where P=(Fo^2^+2Fc^2^)/3'
_refine_ls_weighting_scheme calc
_refine_ls_wR_factor_gt 0.0959
_refine_ls_wR_factor_ref 0.1152
_reflns_number_gt 1704
_reflns_number_total 2794
_reflns_threshold_expression I>2\s(I)
_cod_data_source_file at2174.cif
_cod_data_source_block I
_cod_database_code 2211700
_cod_database_fobs_code 2211700

loop_
_symmetry_equiv_pos_as_xyz
'x, y, z'
'-x, -y, -z'

loop_
_atom_site_type_symbol
_atom_site_label
_atom_site_fract_x
_atom_site_fract_y
_atom_site_fract_z
_atom_site_U_iso_or_equiv
_atom_site_adp_type
_atom_site_calc_flag
_atom_site_refinement_flags
_atom_site_occupancy
Cl Cl1 0.34835(11) 0.65472(11) 0.29418(7) 0.0814(3) Uani d . 1
Cl Cl2 0.63709(14) -0.06389(10) 1.12015(9) 0.0984(4) Uani d . 1
N N1 0.8410(3) 0.7925(2) 0.64059(19) 0.0515(6) Uani d . 1
N N2 0.9132(3) 0.5945(3) 0.8465(2) 0.0534(6) Uani d . 1
C C1 0.8769(4) 0.7224(3) 0.5533(2) 0.0501(7) Uani d . 1
H H1 0.9938 0.6765 0.5272 0.060 Uiso calc R 1
C C2 0.7447(4) 0.7087(3) 0.4899(2) 0.0462(7) Uani d . 1
C C3 0.5743(4) 0.7858(3) 0.5139(2) 0.0559(7) Uani d . 1
H H3 0.5407 0.8487 0.5717 0.067 Uiso calc R 1
C C4 0.4535(4) 0.7700(3) 0.4529(2) 0.0619(8) Uani d . 1
H H4 0.3400 0.8234 0.4684 0.074 Uiso calc R 1
C C5 0.5023(4) 0.6751(3) 0.3695(2) 0.0549(7) Uani d . 1
C C6 0.6710(4) 0.5992(3) 0.3422(2) 0.0596(8) Uani d . 1
H H6 0.7036 0.5365 0.2844 0.072 Uiso calc R 1
C C7 0.7921(4) 0.6177(3) 0.4023(2) 0.0566(8) Uani d . 1
H H7 0.9078 0.5679 0.3833 0.068 Uiso calc R 1
C C8 0.8004(4) 0.5522(3) 0.9424(2) 0.0505(7) Uani d . 1
H H8 0.7351 0.6228 0.9901 0.061 Uiso calc R 1
C C9 0.8641(4) 0.2859(3) 0.9251(2) 0.0522(7) Uani d . 1
H H9 0.9585 0.3057 0.8565 0.063 Uiso calc R 1
C C10 0.8261(4) 0.1438(3) 0.9657(2) 0.0588(8) Uani d . 1
H H10 0.8935 0.0679 0.9248 0.071 Uiso calc R 1
C C11 0.6868(4) 0.1150(3) 1.0679(3) 0.0565(8) Uani d . 1
C C12 0.5870(4) 0.2247(4) 1.1290(2) 0.0577(8) Uani d . 1
H H12 0.4939 0.2038 1.1979 0.069 Uiso calc R 1
C C13 0.6256(4) 0.3667(3) 1.0877(2) 0.0550(7) Uani d . 1
H H13 0.5578 0.4419 1.1293 0.066 Uiso calc R 1
C C14 0.7647(3) 0.3997(3) 0.9843(2) 0.0449(7) Uani d . 1
C C15 0.9896(4) 0.8019(3) 0.6909(2) 0.0513(7) Uani d . 1
H H15 1.0973 0.7404 0.6517 0.062 Uiso calc R 1
C C16 0.9342(4) 0.7509(3) 0.8212(2) 0.0551(7) Uani d . 1
H H16A 1.0256 0.7726 0.8550 0.066 Uiso calc R 1
H H16B 0.8198 0.8043 0.8584 0.066 Uiso calc R 1
C C17 1.0344(5) 0.9603(3) 0.6686(3) 0.0717(9) Uani d . 1
H H17A 1.0746 0.9903 0.5851 0.108 Uiso calc R 1
H H17B 1.1293 0.9691 0.7028 0.108 Uiso calc R 1
H H17C 0.9276 1.0214 0.7038 0.108 Uiso calc R 1

loop_
_atom_site_aniso_label
_atom_site_aniso_U_11
_atom_site_aniso_U_22
_atom_site_aniso_U_33
_atom_site_aniso_U_12
_atom_site_aniso_U_13
_atom_site_aniso_U_23
Cl1 0.0708(6) 0.1075(8) 0.0771(6) -0.0115(5) -0.0338(4) -0.0169(5)
Cl2 0.1252(9) 0.0694(6) 0.0954(7) -0.0385(6) -0.0244(6) 0.0158(5)
N1 0.0525(14) 0.0568(16) 0.0435(13) -0.0042(11) -0.0149(11) 0.0002(12)
N2 0.0579(15) 0.0517(16) 0.0517(15) -0.0097(12) -0.0209(12) 0.0049(12)
C1 0.0496(16) 0.0470(18) 0.0498(17) -0.0052(13) -0.0147(14) 0.0075(15)
C2 0.0513(17) 0.0434(17) 0.0388(15) -0.0051(13) -0.0106(13) 0.0063(13)
C3 0.0568(18) 0.064(2) 0.0450(16) -0.0036(15) -0.0108(14) -0.0101(15)
C4 0.0442(17) 0.081(2) 0.0546(18) 0.0020(15) -0.0082(14) -0.0087(17)
C5 0.0540(18) 0.064(2) 0.0447(16) -0.0110(15) -0.0131(14) 0.0021(15)
C6 0.071(2) 0.055(2) 0.0562(18) 0.0018(16) -0.0221(16) -0.0132(15)
C7 0.0575(18) 0.0528(19) 0.0581(18) 0.0065(15) -0.0192(15) -0.0072(16)
C8 0.0537(17) 0.0531(19) 0.0485(17) -0.0053(14) -0.0211(14) -0.0044(14)
C9 0.0523(17) 0.059(2) 0.0414(16) -0.0081(15) -0.0106(13) 0.0011(15)
C10 0.069(2) 0.057(2) 0.0487(17) -0.0026(16) -0.0149(15) -0.0076(16)
C11 0.0620(19) 0.058(2) 0.0523(18) -0.0149(16) -0.0220(15) 0.0035(16)
C12 0.0473(17) 0.075(2) 0.0469(17) -0.0162(16) -0.0101(14) 0.0070(17)
C13 0.0464(17) 0.065(2) 0.0509(17) 0.0016(15) -0.0127(14) -0.0085(16)
C14 0.0434(15) 0.0514(18) 0.0419(15) -0.0064(13) -0.0185(13) 0.0029(14)
C15 0.0502(16) 0.0486(18) 0.0562(18) -0.0092(14) -0.0201(14) 0.0033(14)
C16 0.0621(18) 0.056(2) 0.0515(17) -0.0136(15) -0.0240(14) 0.0047(14)
C17 0.092(2) 0.065(2) 0.063(2) -0.0274(18) -0.0291(18) 0.0092(17)

loop_
_atom_type_symbol
_atom_type_description
_atom_type_scat_dispersion_real
_atom_type_scat_dispersion_imag
_atom_type_scat_source
C C 0.0033 0.0016 'International Tables Vol C Tables 4.2.6.8 and 6.1.1.4'
H H 0.0000 0.0000 'International Tables Vol C Tables 4.2.6.8 and 6.1.1.4'
N N 0.0061 0.0033 'International Tables Vol C Tables 4.2.6.8 and 6.1.1.4'
Cl Cl 0.1484 0.1585 'International Tables Vol C Tables 4.2.6.8 and 6.1.1.4'

loop_
_geom_angle_atom_site_label_1
_geom_angle_atom_site_label_2
_geom_angle_atom_site_label_3
_geom_angle
_geom_angle_publ_flag
C1 N1 C15 117.5(2) y
C8 N2 C16 116.7(3) y
N1 C1 C2 123.9(3) y
N1 C1 H1 118.0 ?
C2 C1 H1 118.0 ?
C7 C2 C3 118.4(2) ?
C7 C2 C1 119.4(3) ?
C3 C2 C1 122.2(3) ?
C4 C3 C2 120.6(3) ?
C4 C3 H3 119.7 ?
C2 C3 H3 119.7 ?
C5 C4 C3 119.5(3) ?
C5 C4 H4 120.3 ?
C3 C4 H4 120.3 ?
C6 C5 C4 121.3(3) ?
C6 C5 Cl1 119.6(2) ?
C4 C5 Cl1 119.1(2) ?
C5 C6 C7 118.8(3) ?
C5 C6 H6 120.6 ?
C7 C6 H6 120.6 ?
C6 C7 C2 121.3(3) ?
C6 C7 H7 119.3 ?
C2 C7 H7 119.3 ?
N2 C8 C14 124.5(3) y
N2 C8 H8 117.8 ?
C14 C8 H8 117.8 ?
C10 C9 C14 121.1(3) ?
C10 C9 H9 119.5 ?
C14 C9 H9 119.5 ?
C9 C10 C11 119.3(3) ?
C9 C10 H10 120.4 ?
C11 C10 H10 120.4 ?
C12 C11 C10 121.2(3) ?
C12 C11 Cl2 119.0(2) ?
C10 C11 Cl2 119.8(3) ?
C11 C12 C13 119.3(3) ?
C11 C12 H12 120.4 ?
C13 C12 H12 120.4 ?
C12 C13 C14 121.0(3) ?
C12 C13 H13 119.5 ?
C14 C13 H13 119.5 ?
C9 C14 C13 118.2(3) ?
C9 C14 C8 122.3(2) ?
C13 C14 C8 119.4(3) ?
N1 C15 C16 110.4(2) y
N1 C15 C17 108.3(2) ?
C16 C15 C17 110.2(2) ?
N1 C15 H15 109.3 ?
C16 C15 H15 109.3 ?
C17 C15 H15 109.3 ?
N2 C16 C15 112.3(2) y
N2 C16 H16A 109.1 ?
C15 C16 H16A 109.1 ?
N2 C16 H16B 109.1 ?
C15 C16 H16B 109.1 ?
H16A C16 H16B 107.9 ?
C15 C17 H17A 109.5 ?
C15 C17 H17B 109.5 ?
H17A C17 H17B 109.5 ?
C15 C17 H17C 109.5 ?
H17A C17 H17C 109.5 ?
H17B C17 H17C 109.5 ?

loop_
_geom_bond_atom_site_label_1
_geom_bond_atom_site_label_2
_geom_bond_distance
_geom_bond_publ_flag
Cl1 C5 1.740(3) y
Cl2 C11 1.734(3) y
N1 C1 1.258(3) y
N1 C15 1.467(3) y
N2 C8 1.256(3) y
N2 C16 1.459(3) y
C1 C2 1.473(4) ?
C1 H1 0.9300 ?
C2 C7 1.383(4) ?
C2 C3 1.384(4) ?
C3 C4 1.382(4) ?
C3 H3 0.9300 ?
C4 C5 1.370(4) ?
C4 H4 0.9300 ?
C5 C6 1.369(4) ?
C6 C7 1.383(4) ?
C6 H6 0.9300 ?
C7 H7 0.9300 ?
C8 C14 1.463(4) ?
C8 H8 0.9300 ?
C9 C10 1.373(4) ?
C9 C14 1.378(4) ?
C9 H9 0.9300 ?
C10 C11 1.380(4) ?
C10 H10 0.9300 ?
C11 C12 1.361(4) ?
C12 C13 1.375(4) ?
C12 H12 0.9300 ?
C13 C14 1.394(3) ?
C13 H13 0.9300 ?
C15 C16 1.503(3) ?
C15 C17 1.523(4) ?
C15 H15 0.9800 ?
C16 H16A 0.9700 ?
C16 H16B 0.9700 ?
C17 H17A 0.9600 ?
C17 H17B 0.9600 ?
C17 H17C 0.9600 ?

loop_
_geom_hbond_atom_site_label_D
_geom_hbond_atom_site_label_H
_geom_hbond_atom_site_label_A
_geom_hbond_site_symmetry_A
_geom_hbond_distance_DH
_geom_hbond_distance_HA
_geom_hbond_distance_DA
_geom_hbond_angle_DHA
C12 H12 N1 2_667 0.93 2.72 3.613(4) 161.1

loop_
_geom_torsion_atom_site_label_1
_geom_torsion_atom_site_label_2
_geom_torsion_atom_site_label_3
_geom_torsion_atom_site_label_4
_geom_torsion
_geom_torsion_publ_flag
C15 N1 C1 C2 -177.2(2) y
N1 C1 C2 C7 -173.8(3) ?
N1 C1 C2 C3 7.1(4) ?
C7 C2 C3 C4 1.0(4) ?
C1 C2 C3 C4 -179.8(2) ?
C2 C3 C4 C5 1.2(4) ?
C3 C4 C5 C6 -2.4(4) ?
C3 C4 C5 Cl1 179.4(2) ?
C4 C5 C6 C7 1.2(4) ?
Cl1 C5 C6 C7 179.4(2) ?
C5 C6 C7 C2 1.1(4) ?
C3 C2 C7 C6 -2.2(4) ?
C1 C2 C7 C6 178.6(2) ?
C16 N2 C8 C14 -178.2(2) y
C14 C9 C10 C11 -0.4(4) ?
C9 C10 C11 C12 -0.1(4) ?
C9 C10 C11 Cl2 180.0(2) ?
C10 C11 C12 C13 0.3(4) ?
Cl2 C11 C12 C13 -179.8(2) ?
C11 C12 C13 C14 0.1(4) ?
C10 C9 C14 C13 0.8(4) ?
C10 C9 C14 C8 -179.2(2) ?
C12 C13 C14 C9 -0.6(4) ?
C12 C13 C14 C8 179.3(2) ?
N2 C8 C14 C9 5.3(4) ?
N2 C8 C14 C13 -174.7(2) ?
C1 N1 C15 C16 -126.3(3) y
C1 N1 C15 C17 112.9(3) ?
C8 N2 C16 C15 -151.0(2) y
N1 C15 C16 N2 68.0(3) y
C17 C15 C16 N2 -172.4(2) ?
